data_7208483
loop_
_publ_author_name
'Enr\'iquez, Adriana Cruz'
'P\'erez, Marely G. Figueroa'
'S\'anchez, Jorge L. Almaral'
'H\"opfl, Herbert'
'Parra-Hake, Miguel'
'Campos-Gaxiola, Jos\'e J.'

_publ_section_title
;
 Supramolecular networks in organic--inorganic hybrid materials from
 perchlorometalate(ii) salts and 2,4,5-tri(4-pyridyl)imidazole
;
_journal_issue 19
_journal_name_full CrystEngComm
_journal_page_first 6146
_journal_paper_doi 10.1039/c2ce25476j
_journal_volume 14
_journal_year 2012
_chemical_formula_moiety '2(C18 H16 N5), 3(Cl4 Pt), 4(H2 O)'
_chemical_formula_sum 'C36 H40 Cl12 N10 O4 Pt3'
_chemical_formula_weight 1687.45
_chemical_name_systematic
;
?
;
_space_group_IT_number 2
_symmetry_cell_setting triclinic
_symmetry_space_group_name_Hall '-P 1'
_symmetry_space_group_name_H-M 'P -1'
_atom_sites_solution_hydrogens geom
_atom_sites_solution_primary direct
_atom_sites_solution_secondary difmap
_audit_creation_method SHELXL-97
_cell_angle_alpha 102.927(3)
_cell_angle_beta 102.710(3)
_cell_angle_gamma 93.364(3)
_cell_formula_units_Z 1
_cell_length_a 7.4937(13)
_cell_length_b 11.609(2)
_cell_length_c 14.781(3)
_cell_measurement_reflns_used 4293
_cell_measurement_temperature 100(2)
_cell_measurement_theta_max 27.59
_cell_measurement_theta_min 2.58
_cell_volume 1214.7(4)
_computing_cell_refinement 'Bruker SAINT'
_computing_data_collection 'Bruker SMART'
_computing_data_reduction 'Bruker SAINT'
_computing_molecular_graphics 'Bruker SHELXTL'
_computing_publication_material 'Bruker SHELXTL'
_computing_structure_refinement 'SHELXL-97 (Sheldrick, 1997)'
_computing_structure_solution 'SHELXS-97 (Sheldrick, 1990)'
_diffrn_ambient_temperature 100(2)
_diffrn_measured_fraction_theta_full 0.997
_diffrn_measured_fraction_theta_max 0.997
_diffrn_measurement_device_type 'CCD area detector'
_diffrn_measurement_method 'phi and omega scans'
_diffrn_radiation_monochromator graphite
_diffrn_radiation_source 'fine-focus sealed tube'
_diffrn_radiation_type MoK\a
_diffrn_radiation_wavelength 0.71073
_diffrn_reflns_av_R_equivalents 0.0518
_diffrn_reflns_av_sigmaI/netI 0.0646
_diffrn_reflns_limit_h_max 8
_diffrn_reflns_limit_h_min -8
_diffrn_reflns_limit_k_max 13
_diffrn_reflns_limit_k_min -13
_diffrn_reflns_limit_l_max 17
_diffrn_reflns_limit_l_min -17
_diffrn_reflns_number 11670
_diffrn_reflns_theta_full 25.00
_diffrn_reflns_theta_max 25.00
_diffrn_reflns_theta_min 1.46
_exptl_absorpt_coefficient_mu 9.328
_exptl_absorpt_correction_T_max 0.65
_exptl_absorpt_correction_T_min 0.32
_exptl_absorpt_correction_type multi-scan
_exptl_absorpt_process_details SADABS
_exptl_crystal_colour brown
_exptl_crystal_density_diffrn 2.307
_exptl_crystal_density_method 'not measured'
_exptl_crystal_description block
_exptl_crystal_F_000 796
_exptl_crystal_size_max 0.16
_exptl_crystal_size_mid 0.08
_exptl_crystal_size_min 0.05
_refine_diff_density_max 2.394
_refine_diff_density_min -3.935
_refine_diff_density_rms 0.241
_refine_ls_extinction_method none
_refine_ls_goodness_of_fit_ref 1.143
_refine_ls_hydrogen_treatment mixed
_refine_ls_matrix_type full
_refine_ls_number_parameters 316
_refine_ls_number_reflns 4257
_refine_ls_number_restraints 8
_refine_ls_restrained_S_all 1.142
_refine_ls_R_factor_all 0.0672
_refine_ls_R_factor_gt 0.0560
_refine_ls_shift/su_max 0.000
_refine_ls_shift/su_mean 0.000
_refine_ls_structure_factor_coef Fsqd
_refine_ls_weighting_details 'calc w=1/[\s^2^(Fo^2^)+(0.0330P)^2^+16.4494P] where P=(Fo^2^+2Fc^2^)/3'
_refine_ls_weighting_scheme calc
_refine_ls_wR_factor_gt 0.1103
_refine_ls_wR_factor_ref 0.1154
_reflns_number_gt 3746
_reflns_number_total 4257
_reflns_threshold_expression >2sigma(I)
_cod_data_source_file c2ce25476j.txt
_cod_data_source_block 5ppchuym
_cod_depositor_comments
;
The following automatic conversions were performed:

'_symmetry_cell_setting' value 'Triclinic' changed to 'triclinic'
according to /home/saulius/struct/CIF-dictionaries/cif_core.dic
dictionary named 'cif_core.dic' version 2.4.1 from 2010-06-29.

Automatic conversion script
Id: cif_fix_values 1891 2012-01-12 08:04:46Z andrius 
;
_cod_original_cell_volume 1214.6(4)
_cod_original_sg_symbol_H-M P-1
_cod_database_code 7208483

loop_
_symmetry_equiv_pos_as_xyz
'x, y, z'
'-x, -y, -z'

loop_
_atom_site_label
_atom_site_type_symbol
_atom_site_fract_x
_atom_site_fract_y
_atom_site_fract_z
_atom_site_U_iso_or_equiv
_atom_site_adp_type
_atom_site_occupancy
_atom_site_symmetry_multiplicity
_atom_site_calc_flag
_atom_site_refinement_flags
Pt1 Pt 0.99096(6) 0.77987(4) 0.70984(3) 0.01526(14) Uani 1 1 d .
Pt2 Pt 0.0000 0.5000 0.0000 0.0371(2) Uani 1 2 d S
Cl1 Cl 1.3002(4) 0.7602(3) 0.7549(2) 0.0243(7) Uani 1 1 d .
Cl2 Cl 1.0440(4) 0.9595(2) 0.8228(2) 0.0240(6) Uani 1 1 d .
Cl3 Cl 0.6821(4) 0.7989(2) 0.6634(2) 0.0233(6) Uani 1 1 d .
Cl4 Cl 0.9463(4) 0.6009(3) 0.5982(2) 0.0264(7) Uani 1 1 d .
Cl5 Cl 0.0400(5) 0.6997(3) 0.0787(2) 0.0411(9) Uani 1 1 d .
Cl6 Cl 0.2988(6) 0.5073(3) -0.0108(3) 0.0568(11) Uani 1 1 d .
N1 N 0.6422(13) 1.0025(8) 0.3332(7) 0.022(2) Uani 1 1 d D
H1' H 0.672(17) 1.064(7) 0.317(9) 0.033 Uiso 1 1 d D
N2 N 0.6724(12) 0.8800(8) 0.4289(7) 0.021(2) Uani 1 1 d .
N3 N 0.9462(14) 1.2665(9) 0.6632(8) 0.027(2) Uani 1 1 d D
H3' H 1.000(16) 1.324(8) 0.708(7) 0.041 Uiso 1 1 d D
N4 N 0.3619(15) 0.8554(10) -0.0179(7) 0.029(2) Uani 1 1 d D
H4' H 0.319(18) 0.853(13) -0.076(3) 0.043 Uiso 1 1 d D
N5 N 0.4343(14) 0.4508(8) 0.2982(8) 0.026(2) Uani 1 1 d D
H5' H 0.397(17) 0.379(3) 0.292(10) 0.039 Uiso 1 1 d D
C1 C 0.6974(15) 0.9905(10) 0.4238(8) 0.018(2) Uani 1 1 d .
C2 C 0.5773(15) 0.8918(10) 0.2753(8) 0.020(3) Uani 1 1 d .
C3 C 0.5956(16) 0.8169(10) 0.3382(9) 0.023(3) Uani 1 1 d .
C4 C 0.7820(16) 1.0888(10) 0.5074(8) 0.022(3) Uani 1 1 d .
C5 C 0.8095(16) 1.2065(11) 0.4996(9) 0.026(3) Uani 1 1 d .
H5 H 0.7704 1.2256 0.4396 0.031 Uiso 1 1 calc R
C6 C 0.8921(17) 1.2921(11) 0.5782(10) 0.030(3) Uani 1 1 d .
H6 H 0.9122 1.3718 0.5732 0.036 Uiso 1 1 calc R
C7 C 0.9196(18) 1.1554(11) 0.6742(10) 0.033(3) Uani 1 1 d .
H7 H 0.9569 1.1403 0.7358 0.039 Uiso 1 1 calc R
C8 C 0.8400(16) 1.0653(11) 0.5981(9) 0.027(3) Uani 1 1 d .
H8 H 0.8233 0.9866 0.6057 0.032 Uiso 1 1 calc R
C9 C 0.5054(15) 0.8777(10) 0.1730(8) 0.020(3) Uani 1 1 d .
C10 C 0.3887(15) 0.9579(11) 0.1411(9) 0.023(3) Uani 1 1 d .
H10 H 0.3598 1.0218 0.1861 0.027 Uiso 1 1 calc R
C11 C 0.3157(16) 0.9448(11) 0.0448(9) 0.028(3) Uani 1 1 d .
H11 H 0.2341 0.9979 0.0231 0.033 Uiso 1 1 calc R
C12 C 0.4748(17) 0.7770(11) 0.0084(10) 0.032(3) Uani 1 1 d .
H12 H 0.5033 0.7154 -0.0388 0.038 Uiso 1 1 calc R
C13 C 0.5500(17) 0.7864(10) 0.1047(9) 0.026(3) Uani 1 1 d .
H13 H 0.6308 0.7317 0.1241 0.031 Uiso 1 1 calc R
C14 C 0.5359(15) 0.6876(10) 0.3215(8) 0.021(3) Uani 1 1 d .
C15 C 0.4142(17) 0.6221(11) 0.2378(9) 0.027(3) Uani 1 1 d .
H15 H 0.3662 0.6591 0.1879 0.033 Uiso 1 1 calc R
C16 C 0.3646(17) 0.5042(11) 0.2283(9) 0.027(3) Uani 1 1 d .
H16 H 0.2802 0.4594 0.1718 0.032 Uiso 1 1 calc R
C17 C 0.5514(18) 0.5108(11) 0.3787(10) 0.031(3) Uani 1 1 d .
H17 H 0.5987 0.4710 0.4269 0.037 Uiso 1 1 calc R
C18 C 0.6042(16) 0.6302(10) 0.3924(8) 0.022(3) Uani 1 1 d .
H18 H 0.6871 0.6730 0.4501 0.027 Uiso 1 1 calc R
O31 O 0.7753(13) 0.7693(9) 0.8996(7) 0.037(2) Uani 1 1 d D
H31A H 0.852(16) 0.760(14) 0.947(7) 0.055 Uiso 1 1 d D
H31B H 0.826(18) 0.802(13) 0.865(9) 0.055 Uiso 1 1 d D
O32 O 0.1392(16) 0.4709(8) 0.77215(19) 0.050(3) Uani 1 1 d D
H32A H 0.1482 0.4995 0.8307 0.074 Uiso 1 1 d D
H32B H 0.13(2) 0.515(12) 0.734(9) 0.074 Uiso 1 1 d D

loop_
_atom_site_aniso_label
_atom_site_aniso_U_11
_atom_site_aniso_U_22
_atom_site_aniso_U_33
_atom_site_aniso_U_23
_atom_site_aniso_U_13
_atom_site_aniso_U_12
Pt1 0.0182(2) 0.0133(2) 0.0154(3) 0.00312(17) 0.00672(17) 0.00210(16)
Pt2 0.0618(5) 0.0221(4) 0.0218(4) 0.0047(3) -0.0010(4) 0.0045(4)
Cl1 0.0250(15) 0.0254(16) 0.0227(16) 0.0036(13) 0.0076(12) 0.0060(12)
Cl2 0.0295(15) 0.0190(15) 0.0214(16) 0.0015(12) 0.0050(12) 0.0043(12)
Cl3 0.0231(14) 0.0210(15) 0.0278(17) 0.0086(13) 0.0075(12) 0.0034(12)
Cl4 0.0354(17) 0.0191(15) 0.0224(16) 0.0021(13) 0.0051(13) 0.0049(12)
Cl5 0.063(2) 0.0234(17) 0.0295(19) 0.0022(15) -0.0008(17) 0.0040(16)
Cl6 0.081(3) 0.038(2) 0.042(2) -0.0004(18) 0.006(2) 0.008(2)
N1 0.027(5) 0.017(5) 0.024(6) 0.012(5) 0.003(4) 0.006(4)
N2 0.024(5) 0.021(5) 0.018(5) 0.002(4) 0.004(4) 0.006(4)
N3 0.032(6) 0.023(6) 0.025(6) 0.005(5) 0.003(5) 0.002(5)
N4 0.038(6) 0.033(6) 0.020(6) 0.009(5) 0.015(5) 0.003(5)
N5 0.034(6) 0.013(5) 0.036(7) 0.005(5) 0.021(5) 0.005(5)
C1 0.022(6) 0.021(6) 0.011(6) 0.002(5) 0.007(5) 0.006(5)
C2 0.026(6) 0.019(6) 0.015(6) 0.007(5) 0.002(5) 0.002(5)
C3 0.027(6) 0.022(6) 0.025(7) 0.009(5) 0.013(5) 0.010(5)
C4 0.025(6) 0.023(6) 0.022(7) 0.011(5) 0.005(5) 0.007(5)
C5 0.032(7) 0.026(7) 0.021(7) 0.007(6) 0.007(5) 0.006(5)
C6 0.036(7) 0.019(7) 0.040(8) 0.011(6) 0.016(6) 0.008(6)
C7 0.045(8) 0.020(7) 0.034(8) 0.012(6) 0.005(6) 0.002(6)
C8 0.033(7) 0.021(7) 0.026(7) 0.009(6) 0.003(6) 0.001(5)
C9 0.022(6) 0.016(6) 0.027(7) 0.009(5) 0.012(5) -0.001(5)
C10 0.021(6) 0.025(7) 0.023(7) 0.006(5) 0.006(5) 0.005(5)
C11 0.028(7) 0.024(7) 0.035(8) 0.009(6) 0.014(6) 0.004(5)
C12 0.031(7) 0.022(7) 0.038(8) -0.006(6) 0.017(6) -0.007(6)
C13 0.033(7) 0.020(6) 0.025(7) 0.007(5) 0.008(6) 0.004(5)
C14 0.026(6) 0.024(6) 0.019(7) 0.008(5) 0.016(5) 0.008(5)
C15 0.035(7) 0.022(7) 0.024(7) 0.006(6) 0.006(6) -0.003(5)
C16 0.035(7) 0.027(7) 0.025(7) 0.012(6) 0.012(6) 0.009(6)
C17 0.039(8) 0.025(7) 0.029(8) 0.009(6) 0.008(6) 0.008(6)
C18 0.029(6) 0.024(7) 0.018(7) 0.010(5) 0.007(5) 0.007(5)
O31 0.040(6) 0.042(6) 0.033(6) 0.014(5) 0.013(4) 0.005(5)
O32 0.075(8) 0.034(6) 0.037(6) 0.006(5) 0.011(6) 0.004(5)

loop_
_atom_type_symbol
_atom_type_description
_atom_type_scat_dispersion_real
_atom_type_scat_dispersion_imag
_atom_type_scat_source
C C 0.0033 0.0016 'International Tables Vol C Tables 4.2.6.8 and 6.1.1.4'
H H 0.0000 0.0000 'International Tables Vol C Tables 4.2.6.8 and 6.1.1.4'
N N 0.0061 0.0033 'International Tables Vol C Tables 4.2.6.8 and 6.1.1.4'
Cl Cl 0.1484 0.1585 'International Tables Vol C Tables 4.2.6.8 and 6.1.1.4'
Pt Pt -1.7033 8.3905 'International Tables Vol C Tables 4.2.6.8 and 6.1.1.4'
O O 0.0106 0.0060 'International Tables Vol C Tables 4.2.6.8 and 6.1.1.4'

loop_
_geom_angle_atom_site_label_1
_geom_angle_atom_site_label_2
_geom_angle_atom_site_label_3
_geom_angle
_geom_angle_site_symmetry_1
_geom_angle_site_symmetry_3
Cl4 Pt1 Cl3 89.55(10) . .
Cl4 Pt1 Cl1 90.07(10) . .
Cl3 Pt1 Cl1 179.48(11) . .
Cl4 Pt1 Cl2 178.52(11) . .
Cl3 Pt1 Cl2 91.92(10) . .
Cl1 Pt1 Cl2 88.46(10) . .
Cl6 Pt2 Cl6 180.0(2) . 2_565
Cl6 Pt2 Cl5 88.62(13) . 2_565
Cl6 Pt2 Cl5 91.38(13) 2_565 2_565
Cl6 Pt2 Cl5 91.38(13) . .
Cl6 Pt2 Cl5 88.62(13) 2_565 .
Cl5 Pt2 Cl5 180.0(2) 2_565 .
C1 N1 C2 107.7(9) . .
C1 N2 C3 105.6(10) . .
C6 N3 C7 121.8(11) . .
C12 N4 C11 123.4(11) . .
C17 N5 C16 121.5(11) . .
N2 C1 N1 112.1(10) . .
N2 C1 C4 123.2(10) . .
N1 C1 C4 124.7(10) . .
N1 C2 C3 104.1(10) . .
N1 C2 C9 119.9(10) . .
C3 C2 C9 136.0(11) . .
N2 C3 C2 110.4(10) . .
N2 C3 C14 118.6(10) . .
C2 C3 C14 130.9(11) . .
C5 C4 C8 118.2(11) . .
C5 C4 C1 122.0(10) . .
C8 C4 C1 119.8(10) . .
C6 C5 C4 119.2(12) . .
N3 C6 C5 120.9(12) . .
N3 C7 C8 120.3(12) . .
C7 C8 C4 119.5(12) . .
C13 C9 C10 118.4(11) . .
C13 C9 C2 122.1(11) . .
C10 C9 C2 119.5(10) . .
C11 C10 C9 120.5(11) . .
N4 C11 C10 118.8(12) . .
N4 C12 C13 119.7(12) . .
C12 C13 C9 119.2(11) . .
C18 C14 C15 118.6(11) . .
C18 C14 C3 118.5(11) . .
C15 C14 C3 122.9(11) . .
C16 C15 C14 119.4(12) . .
N5 C16 C15 120.6(12) . .
N5 C17 C18 120.3(12) . .
C17 C18 C14 119.7(11) . .

loop_
_geom_bond_atom_site_label_1
_geom_bond_atom_site_label_2
_geom_bond_distance
_geom_bond_site_symmetry_2
Pt1 Cl4 2.301(3) .
Pt1 Cl3 2.304(3) .
Pt1 Cl1 2.306(3) .
Pt1 Cl2 2.312(3) .
Pt2 Cl6 2.278(5) .
Pt2 Cl6 2.278(5) 2_565
Pt2 Cl5 2.318(3) 2_565
Pt2 Cl5 2.318(3) .
N1 C1 1.353(14) .
N1 C2 1.368(15) .
N2 C1 1.307(14) .
N2 C3 1.355(15) .
N3 C6 1.337(16) .
N3 C7 1.344(15) .
N4 C12 1.340(17) .
N4 C11 1.345(16) .
N5 C17 1.329(16) .
N5 C16 1.346(16) .
C1 C4 1.473(16) .
C2 C3 1.400(16) .
C2 C9 1.457(16) .
C3 C14 1.490(16) .
C4 C5 1.405(16) .
C4 C8 1.408(16) .
C5 C6 1.348(17) .
C7 C8 1.349(17) .
C9 C13 1.402(16) .
C9 C10 1.402(16) .
C10 C11 1.377(17) .
C12 C13 1.389(18) .
C14 C18 1.385(16) .
C14 C15 1.394(16) .
C15 C16 1.364(17) .
C17 C18 1.376(17) .

loop_
_geom_torsion_atom_site_label_1
_geom_torsion_atom_site_label_2
_geom_torsion_atom_site_label_3
_geom_torsion_atom_site_label_4
_geom_torsion
C3 N2 C1 N1 -0.8(13)
C3 N2 C1 C4 -178.8(10)
C2 N1 C1 N2 -0.2(13)
C2 N1 C1 C4 177.7(10)
C1 N1 C2 C3 1.1(12)
C1 N1 C2 C9 179.1(10)
C1 N2 C3 C2 1.5(13)
C1 N2 C3 C14 -175.1(10)
N1 C2 C3 N2 -1.6(13)
C9 C2 C3 N2 -179.1(12)
N1 C2 C3 C14 174.4(11)
C9 C2 C3 C14 -3(2)
N2 C1 C4 C5 179.1(11)
N1 C1 C4 C5 1.3(17)
N2 C1 C4 C8 -0.1(17)
N1 C1 C4 C8 -177.8(11)
C8 C4 C5 C6 0.9(17)
C1 C4 C5 C6 -178.3(11)
C7 N3 C6 C5 -0.6(19)
C4 C5 C6 N3 -0.6(18)
C6 N3 C7 C8 1.5(19)
N3 C7 C8 C4 -1.1(19)
C5 C4 C8 C7 0.0(18)
C1 C4 C8 C7 179.2(11)
N1 C2 C9 C13 136.0(12)
C3 C2 C9 C13 -47(2)
N1 C2 C9 C10 -43.6(15)
C3 C2 C9 C10 133.6(14)
C13 C9 C10 C11 1.9(17)
C2 C9 C10 C11 -178.5(10)
C12 N4 C11 C10 0.6(18)
C9 C10 C11 N4 -1.6(17)
C11 N4 C12 C13 0.0(18)
N4 C12 C13 C9 0.3(18)
C10 C9 C13 C12 -1.3(17)
C2 C9 C13 C12 179.2(11)
N2 C3 C14 C18 -17.3(16)
C2 C3 C14 C18 167.0(12)
N2 C3 C14 C15 162.6(11)
C2 C3 C14 C15 -13.2(19)
C18 C14 C15 C16 0.6(17)
C3 C14 C15 C16 -179.3(11)
C17 N5 C16 C15 0.7(18)
C14 C15 C16 N5 -1.0(18)
C16 N5 C17 C18 0.1(18)
N5 C17 C18 C14 -0.5(18)
C15 C14 C18 C17 0.2(17)
C3 C14 C18 C17 -180.0(11)
